data_4507151
loop_
_publ_author_name
'Birbeck, James M.'
'Haynes, Anthony'
'Adams, Harry'
'Damoense, Llewellyn'
'Otto, Stefanus'

_publ_section_title
;
 Ligand Effects on Reactivity of Cobalt Acyl Complexes
;
_journal_issue 12
_journal_name_full 'ACS Catalysis'
_journal_page_first 2512
_journal_paper_doi 10.1021/cs300589n
_journal_volume 2
_journal_year 2012
_chemical_formula_sum 'C32 H50 Co2 O6 P2'
_chemical_formula_weight 710.52
_chemical_name_systematic
;

 ?

;
_space_group_IT_number 14
_symmetry_cell_setting monoclinic
_symmetry_space_group_name_Hall '-P 2yn'
_symmetry_space_group_name_H-M 'P 1 21/n 1'
_atom_sites_solution_hydrogens geom
_atom_sites_solution_primary direct
_atom_sites_solution_secondary difmap
_audit_creation_method SHELXL-97
_cell_angle_alpha 90.00
_cell_angle_beta 110.949(2)
_cell_angle_gamma 90.00
_cell_formula_units_Z 2
_cell_length_a 12.6461(5)
_cell_length_b 9.7325(4)
_cell_length_c 14.7834(5)
_cell_measurement_reflns_used 9907
_cell_measurement_temperature 150(2)
_cell_measurement_theta_max 30.29
_cell_measurement_theta_min 2.56
_cell_volume 1699.24(11)
_computing_cell_refinement 'Bruker SMART'
_computing_data_collection 'Bruker SMART'
_computing_data_reduction 'Bruker SAINT'
_computing_molecular_graphics 'Bruker SHELXTL'
_computing_publication_material 'Bruker SHELXTL'
_computing_structure_refinement 'SHELXL-97 (Sheldrick, 1997)'
_computing_structure_solution 'SHELXS-97 (Sheldrick, 1990)'
_diffrn_ambient_temperature 150(2)
_diffrn_detector_area_resol_mean 100
_diffrn_measured_fraction_theta_full 1.000
_diffrn_measured_fraction_theta_max 1.000
_diffrn_measurement_device_type 'CCD area detector'
_diffrn_measurement_method 'phi and omega scans'
_diffrn_radiation_monochromator graphite
_diffrn_radiation_source 'fine-focus sealed tube'
_diffrn_radiation_type MoK\a
_diffrn_radiation_wavelength 0.71073
_diffrn_reflns_av_R_equivalents 0.0339
_diffrn_reflns_av_sigmaI/netI 0.0233
_diffrn_reflns_limit_h_max 16
_diffrn_reflns_limit_h_min -16
_diffrn_reflns_limit_k_max 12
_diffrn_reflns_limit_k_min -12
_diffrn_reflns_limit_l_max 19
_diffrn_reflns_limit_l_min -19
_diffrn_reflns_number 28790
_diffrn_reflns_theta_full 25.00
_diffrn_reflns_theta_max 27.50
_diffrn_reflns_theta_min 1.82
_diffrn_standards_decay_% 0
_diffrn_standards_number 0
_exptl_absorpt_coefficient_mu 1.110
_exptl_absorpt_correction_T_max 0.8783
_exptl_absorpt_correction_T_min 0.7843
_exptl_absorpt_correction_type multi-scan
_exptl_absorpt_process_details sadabs
_exptl_crystal_colour orange
_exptl_crystal_density_diffrn 1.389
_exptl_crystal_density_method 'not measured'
_exptl_crystal_description BLOCK
_exptl_crystal_F_000 748
_exptl_crystal_size_max 0.23
_exptl_crystal_size_mid 0.21
_exptl_crystal_size_min 0.12
_refine_diff_density_max 0.617
_refine_diff_density_min -0.286
_refine_diff_density_rms 0.062
_refine_ls_extinction_method none
_refine_ls_goodness_of_fit_ref 1.059
_refine_ls_hydrogen_treatment constr
_refine_ls_matrix_type full
_refine_ls_number_parameters 172
_refine_ls_number_reflns 3903
_refine_ls_number_restraints 6
_refine_ls_restrained_S_all 1.059
_refine_ls_R_factor_all 0.0373
_refine_ls_R_factor_gt 0.0295
_refine_ls_shift/su_max 0.001
_refine_ls_shift/su_mean 0.000
_refine_ls_structure_factor_coef Fsqd
_refine_ls_weighting_details 'calc w=1/[\s^2^(Fo^2^)+(0.0337P)^2^+1.0204P] where P=(Fo^2^+2Fc^2^)/3'
_refine_ls_weighting_scheme calc
_refine_ls_wR_factor_gt 0.0699
_refine_ls_wR_factor_ref 0.0741
_reflns_number_gt 3304
_reflns_number_total 3903
_reflns_threshold_expression >2sigma(I)
_cod_data_source_file cs300589n_si_002.cif
_cod_data_source_block birbeck1_0m
_cod_depositor_comments
;
The following automatic conversions were performed:

'_symmetry_cell_setting' value 'Monoclinic' changed to 'monoclinic'
according to /home/saulius/struct/CIF-dictionaries/cif_core.dic
dictionary named 'cif_core.dic' version 2.4.2 from 2011-04-26.

Automatic conversion script
Id: cif_fix_values 1891 2012-01-12 08:04:46Z andrius 
;
_cod_original_sg_symbol_H-M P2(1)/n
_cod_database_code 4507151

loop_
_symmetry_equiv_pos_as_xyz
'x, y, z'
'-x+1/2, y+1/2, -z+1/2'
'-x, -y, -z'
'x-1/2, -y-1/2, z-1/2'

loop_
_atom_site_label
_atom_site_type_symbol
_atom_site_fract_x
_atom_site_fract_y
_atom_site_fract_z
_atom_site_U_iso_or_equiv
_atom_site_adp_type
_atom_site_occupancy
_atom_site_symmetry_multiplicity
_atom_site_calc_flag
_atom_site_refinement_flags
_atom_site_disorder_assembly
_atom_site_disorder_group
Co1 Co 0.610770(19) 0.03032(2) 0.038879(16) 0.01648(8) Uani 1 1 d . . .
O1 O 0.53336(11) 0.31038(14) -0.02519(10) 0.0292(3) Uani 1 1 d . . .
O2 O 0.57691(11) -0.06284(14) 0.21507(9) 0.0246(3) Uani 1 1 d . . .
O3 O 0.64423(12) -0.15086(18) -0.10678(10) 0.0407(4) Uani 1 1 d . . .
P2 P 0.79301(4) 0.08358(5) 0.10308(3) 0.01609(10) Uani 1 1 d . . .
C1 C 0.56353(15) 0.2010(2) -0.00009(13) 0.0214(4) Uani 1 1 d . . .
C2 C 0.59163(14) -0.02810(18) 0.14658(13) 0.0197(4) Uani 1 1 d . . .
C3 C 0.63083(15) -0.0818(2) -0.04925(13) 0.0248(4) Uani 1 1 d . . .
C4 C 0.87815(14) 0.08192(19) 0.23411(12) 0.0200(4) Uani 1 1 d . A .
H4 H 0.8596 0.1645 0.2634 0.024 Uiso 1 1 calc R . .
C5 C 0.86104(7) -0.04382(10) 0.29000(6) 0.0245(4) Uani 1 1 d . . .
H5A H 0.9257 -0.0495 0.3500 0.029 Uiso 0.737(3) 1 calc PR A 1
H5B H 0.7950 -0.0266 0.3072 0.029 Uiso 0.737(3) 1 calc PR A 1
H5C H 0.7810 -0.0544 0.2784 0.029 Uiso 0.263(3) 1 calc PR A 2
H5D H 0.9000 -0.0289 0.3588 0.029 Uiso 0.263(3) 1 calc PR A 2
C6 C 0.84606(7) -0.18197(10) 0.24209(6) 0.0250(6) Uiso 0.737(3) 1 d PRU A 1
H6A H 0.7709 -0.1854 0.1928 0.030 Uiso 0.737(3) 1 calc PR A 1
H6B H 0.8490 -0.2511 0.2902 0.030 Uiso 0.737(3) 1 calc PR A 1
C7 C 0.93215(7) -0.22190(10) 0.19457(6) 0.0257(6) Uiso 0.737(3) 1 d PRU A 1
H7A H 0.9414 -0.3209 0.1974 0.031 Uiso 0.737(3) 1 calc PR A 1
H7B H 1.0049 -0.1813 0.2314 0.031 Uiso 0.737(3) 1 calc PR A 1
C7' C 0.84537(7) -0.23262(10) 0.15441(6) 0.0268(13) Uiso 0.263(3) 1 d PRU A 2
H7'1 H 0.8474 -0.3321 0.1518 0.032 Uiso 0.263(3) 1 calc PR A 2
H7'2 H 0.7668 -0.2046 0.1349 0.032 Uiso 0.263(3) 1 calc PR A 2
C6' C 0.90889(7) -0.18527(10) 0.25769(6) 0.0272(13) Uiso 0.263(3) 1 d PRU A 2
H6'1 H 0.9877 -0.1713 0.2657 0.033 Uiso 0.263(3) 1 calc PR A 2
H6'2 H 0.9062 -0.2583 0.3015 0.033 Uiso 0.263(3) 1 calc PR A 2
C8 C 0.89567(7) -0.17397(10) 0.08565(6) 0.0244(4) Uani 1 1 d R . .
H8A H 0.9447 -0.2176 0.0565 0.029 Uiso 0.737(3) 1 calc PR A 1
H8B H 0.8189 -0.2048 0.0507 0.029 Uiso 0.737(3) 1 calc PR A 1
H8C H 0.8538 -0.2116 0.0221 0.029 Uiso 0.263(3) 1 calc PR A 2
H8D H 0.9724 -0.2087 0.1045 0.029 Uiso 0.263(3) 1 calc PR A 2
C9 C 0.90114(7) -0.01719(10) 0.07413(6) 0.0193(4) Uani 1 1 d R A .
H9 H 0.8934 0.0026 0.0071 0.023 Uiso 1 1 calc R . .
C10 C 1.01346(15) 0.0455(2) 0.14174(13) 0.0239(4) Uani 1 1 d . . .
H10A H 1.0341 0.1223 0.1096 0.029 Uiso 1 1 calc R A .
H10B H 1.0731 -0.0228 0.1560 0.029 Uiso 1 1 calc R . .
C11 C 1.00209(15) 0.0953(2) 0.23752(13) 0.0232(4) Uani 1 1 d . A .
H11A H 1.0258 0.1905 0.2487 0.028 Uiso 1 1 calc R . .
H11B H 1.0517 0.0413 0.2910 0.028 Uiso 1 1 calc R . .
C12 C 0.82024(15) 0.25961(18) 0.07076(12) 0.0188(3) Uani 1 1 d . . .
H12A H 0.7694 0.3221 0.0863 0.023 Uiso 1 1 calc R . .
H12B H 0.8970 0.2850 0.1104 0.023 Uiso 1 1 calc R . .
C13 C 0.80532(15) 0.27859(18) -0.03600(13) 0.0206(4) Uani 1 1 d . . .
H13A H 0.8613 0.2235 -0.0503 0.025 Uiso 1 1 calc R . .
H13B H 0.7310 0.2456 -0.0763 0.025 Uiso 1 1 calc R . .
C14 C 0.81760(16) 0.42793(19) -0.06126(13) 0.0239(4) Uani 1 1 d . . .
H14A H 0.7556 0.4808 -0.0549 0.029 Uiso 1 1 calc R . .
H14B H 0.8876 0.4644 -0.0154 0.029 Uiso 1 1 calc R . .
C15 C 0.81805(16) 0.44557(19) -0.16339(14) 0.0249(4) Uani 1 1 d . . .
H15A H 0.8826 0.3969 -0.1685 0.030 Uiso 1 1 calc R . .
H15B H 0.7501 0.4040 -0.2088 0.030 Uiso 1 1 calc R . .
C16 C 0.8234(2) 0.5945(2) -0.19165(16) 0.0387(5) Uani 1 1 d . . .
H16A H 0.7579 0.6425 -0.1898 0.058 Uiso 1 1 calc R . .
H16B H 0.8253 0.5987 -0.2559 0.058 Uiso 1 1 calc R . .
H16C H 0.8905 0.6365 -0.1471 0.058 Uiso 1 1 calc R . .

loop_
_atom_site_aniso_label
_atom_site_aniso_U_11
_atom_site_aniso_U_22
_atom_site_aniso_U_33
_atom_site_aniso_U_23
_atom_site_aniso_U_13
_atom_site_aniso_U_12
Co1 0.01617(12) 0.01715(13) 0.01540(12) -0.00065(9) 0.00477(9) -0.00073(9)
O1 0.0307(7) 0.0224(7) 0.0304(7) 0.0032(6) 0.0060(6) 0.0026(6)
O2 0.0259(7) 0.0281(7) 0.0203(6) 0.0043(5) 0.0092(5) -0.0010(5)
O3 0.0327(8) 0.0550(10) 0.0296(8) -0.0168(7) 0.0053(7) 0.0114(7)
P2 0.0167(2) 0.0167(2) 0.0148(2) 0.00040(16) 0.00552(17) -0.00080(17)
C1 0.0191(9) 0.0252(10) 0.0189(9) -0.0023(7) 0.0056(7) -0.0028(7)
C2 0.0158(8) 0.0184(9) 0.0217(9) -0.0027(7) 0.0029(7) 0.0000(7)
C3 0.0176(9) 0.0315(10) 0.0214(9) -0.0021(8) 0.0021(7) 0.0027(8)
C4 0.0186(8) 0.0244(9) 0.0153(8) 0.0002(7) 0.0041(7) -0.0016(7)
C5 0.0204(9) 0.0336(11) 0.0179(9) 0.0072(8) 0.0050(7) -0.0018(8)
C8 0.0247(9) 0.0216(10) 0.0279(10) 0.0008(7) 0.0107(8) 0.0031(7)
C9 0.0200(8) 0.0207(9) 0.0183(8) 0.0004(7) 0.0080(7) 0.0003(7)
C10 0.0185(9) 0.0286(10) 0.0244(9) -0.0010(8) 0.0075(7) -0.0011(7)
C11 0.0189(9) 0.0287(10) 0.0198(9) 0.0008(7) 0.0041(7) -0.0039(8)
C12 0.0202(8) 0.0175(9) 0.0181(8) -0.0004(7) 0.0061(7) -0.0025(7)
C13 0.0240(9) 0.0186(9) 0.0206(9) 0.0022(7) 0.0099(7) -0.0014(7)
C14 0.0262(9) 0.0206(9) 0.0236(9) 0.0034(7) 0.0071(8) -0.0035(7)
C15 0.0253(9) 0.0243(10) 0.0274(10) 0.0085(8) 0.0123(8) 0.0030(7)
C16 0.0475(13) 0.0312(12) 0.0372(12) 0.0136(9) 0.0148(10) -0.0070(10)

loop_
_atom_type_symbol
_atom_type_description
_atom_type_scat_dispersion_real
_atom_type_scat_dispersion_imag
_atom_type_scat_source
C C 0.0033 0.0016 'International Tables Vol C Tables 4.2.6.8 and 6.1.1.4'
H H 0.0000 0.0000 'International Tables Vol C Tables 4.2.6.8 and 6.1.1.4'
O O 0.0106 0.0060 'International Tables Vol C Tables 4.2.6.8 and 6.1.1.4'
P P 0.1023 0.0942 'International Tables Vol C Tables 4.2.6.8 and 6.1.1.4'
Co Co 0.3494 0.9721 'International Tables Vol C Tables 4.2.6.8 and 6.1.1.4'

loop_
_geom_angle_atom_site_label_1
_geom_angle_atom_site_label_2
_geom_angle_atom_site_label_3
_geom_angle
_geom_angle_site_symmetry_3
C3 Co1 C2 123.75(9) .
C3 Co1 C1 116.78(8) .
C2 Co1 C1 116.50(8) .
C3 Co1 P2 93.34(6) .
C2 Co1 P2 98.29(6) .
C1 Co1 P2 95.56(6) .
C3 Co1 Co1 87.25(6) 3_655
C2 Co1 Co1 81.87(6) 3_655
C1 Co1 Co1 83.64(6) 3_655
P2 Co1 Co1 179.16(2) 3_655
C12 P2 C4 100.77(8) .
C12 P2 C9 102.14(6) .
C4 P2 C9 92.06(7) .
C12 P2 Co1 111.60(6) .
C4 P2 Co1 124.97(6) .
C9 P2 Co1 121.15(4) .
O1 C1 Co1 179.87(18) .
O2 C2 Co1 178.04(16) .
O3 C3 Co1 178.33(19) .
C5 C4 C11 112.56(14) .
C5 C4 P2 115.44(11) .
C11 C4 P2 103.64(11) .
C5 C4 H4 108.3 .
C11 C4 H4 108.3 .
P2 C4 H4 108.3 .
C6 C5 C4 118.62(7) .
C6 C5 C6' 26.9 .
C4 C5 C6' 111.98(8) .
C6 C5 H5A 107.7 .
C4 C5 H5A 107.7 .
C6' C5 H5A 86.6 .
C6 C5 H5B 107.7 .
C4 C5 H5B 107.7 .
C6' C5 H5B 131.5 .
H5A C5 H5B 107.1 .
C6 C5 H5C 82.7 .
C4 C5 H5C 109.2 .
C6' C5 H5C 109.2 .
H5A C5 H5C 129.9 .
H5B C5 H5C 28.7 .
C6 C5 H5D 124.1 .
C4 C5 H5D 109.2 .
C6' C5 H5D 109.2 .
H5A C5 H5D 26.2 .
H5B C5 H5D 82.0 .
H5C C5 H5D 107.9 .
C5 C6 C7 116.8 .
C5 C6 H6A 108.1 .
C7 C6 H6A 108.1 .
C5 C6 H6B 108.1 .
C7 C6 H6B 108.1 .
H6A C6 H6B 107.3 .
C6 C7 C8 113.2 .
C6 C7 H7A 108.9 .
C8 C7 H7A 108.9 .
C6 C7 H7B 108.9 .
C8 C7 H7B 108.9 .
H7A C7 H7B 107.8 .
C8 C7' C6' 111.6 .
C8 C7' H7'1 109.3 .
C6' C7' H7'1 109.3 .
C8 C7' H7'2 109.3 .
C6' C7' H7'2 109.3 .
H7'1 C7' H7'2 108.0 .
C7' C6' C5 115.4 .
C7' C6' H6'1 108.4 .
C5 C6' H6'1 108.4 .
C7' C6' H6'2 108.4 .
C5 C6' H6'2 108.4 .
H6'1 C6' H6'2 107.5 .
C7' C8 C9 120.1 .
C7' C8 C7 39.9 .
C9 C8 C7 113.4 .
C7' C8 H8A 129.1 .
C9 C8 H8A 108.9 .
C7 C8 H8A 108.9 .
C7' C8 H8B 69.8 .
C9 C8 H8B 108.9 .
C7 C8 H8B 108.9 .
H8A C8 H8B 107.7 .
C7' C8 H8C 107.3 .
C9 C8 H8C 107.3 .
C7 C8 H8C 137.4 .
H8A C8 H8C 67.6 .
H8B C8 H8C 43.3 .
C7' C8 H8D 107.3 .
C9 C8 H8D 107.3 .
C7 C8 H8D 72.9 .
H8A C8 H8D 40.8 .
H8B C8 H8D 138.9 .
H8C C8 H8D 106.9 .
C8 C9 C10 112.84(8) .
C8 C9 P2 115.7 .
C10 C9 P2 103.06(9) .
C8 C9 H9 108.3 .
C10 C9 H9 108.3 .
P2 C9 H9 108.3 .
C9 C10 C11 110.55(13) .
C9 C10 H10A 109.5 .
C11 C10 H10A 109.5 .
C9 C10 H10B 109.5 .
C11 C10 H10B 109.5 .
H10A C10 H10B 108.1 .
C10 C11 C4 111.43(14) .
C10 C11 H11A 109.3 .
C4 C11 H11A 109.3 .
C10 C11 H11B 109.3 .
C4 C11 H11B 109.3 .
H11A C11 H11B 108.0 .
C13 C12 P2 114.42(12) .
C13 C12 H12A 108.7 .
P2 C12 H12A 108.7 .
C13 C12 H12B 108.7 .
P2 C12 H12B 108.7 .
H12A C12 H12B 107.6 .
C14 C13 C12 112.46(15) .
C14 C13 H13A 109.1 .
C12 C13 H13A 109.1 .
C14 C13 H13B 109.1 .
C12 C13 H13B 109.1 .
H13A C13 H13B 107.8 .
C15 C14 C13 112.83(16) .
C15 C14 H14A 109.0 .
C13 C14 H14A 109.0 .
C15 C14 H14B 109.0 .
C13 C14 H14B 109.0 .
H14A C14 H14B 107.8 .
C16 C15 C14 113.43(17) .
C16 C15 H15A 108.9 .
C14 C15 H15A 108.9 .
C16 C15 H15B 108.9 .
C14 C15 H15B 108.9 .
H15A C15 H15B 107.7 .
C15 C16 H16A 109.5 .
C15 C16 H16B 109.5 .
H16A C16 H16B 109.5 .
C15 C16 H16C 109.5 .
H16A C16 H16C 109.5 .
H16B C16 H16C 109.5 .

loop_
_geom_bond_atom_site_label_1
_geom_bond_atom_site_label_2
_geom_bond_distance
_geom_bond_site_symmetry_2
Co1 C3 1.7858(19) .
Co1 C2 1.7868(19) .
Co1 C1 1.7899(19) .
Co1 P2 2.2173(5) .
Co1 Co1 2.6862(5) 3_655
O1 C1 1.146(2) .
O2 C2 1.144(2) .
O3 C3 1.143(2) .
P2 C12 1.8438(18) .
P2 C4 1.8493(17) .
P2 C9 1.8530 .
C4 C5 1.535(2) .
C4 C11 1.555(2) .
C4 H4 0.9800 .
C5 C6 1.4998 .
C5 C6' 1.6420 .
C5 H5A 0.9700 .
C5 H5B 0.9700 .
C5 H5C 0.9700 .
C5 H5D 0.9700 .
C6 C7 1.5417 .
C6 H6A 0.9700 .
C6 H6B 0.9700 .
C7 C8 1.5786 .
C7 H7A 0.9700 .
C7 H7B 0.9700 .
C7' C8 1.4919 .
C7' C6' 1.5205 .
C7' H7'1 0.9700 .
C7' H7'2 0.9700 .
C6' H6'1 0.9700 .
C6' H6'2 0.9700 .
C8 C9 1.5396 .
C8 H8A 0.9700 .
C8 H8B 0.9700 .
C8 H8C 0.9700 .
C8 H8D 0.9700 .
C9 C10 1.541(2) .
C9 H9 0.9800 .
C10 C11 1.551(3) .
C10 H10A 0.9700 .
C10 H10B 0.9700 .
C11 H11A 0.9700 .
C11 H11B 0.9700 .
C12 C13 1.532(2) .
C12 H12A 0.9700 .
C12 H12B 0.9700 .
C13 C14 1.522(2) .
C13 H13A 0.9700 .
C13 H13B 0.9700 .
C14 C15 1.522(3) .
C14 H14A 0.9700 .
C14 H14B 0.9700 .
C15 C16 1.517(3) .
C15 H15A 0.9700 .
C15 H15B 0.9700 .
C16 H16A 0.9600 .
C16 H16B 0.9600 .
C16 H16C 0.9600 .
